data_7063450
loop_
_publ_author_name
'Belova, Svetlana A.'
'Dudkin, Semyon V.'
'Belov, Alexander S.'
'Danshina, Anastasia A.'
'Dorovatovskii, Pavel V.'
'Budnikova, Yulia H.'
'Khrizanforova, Vera V.'
'Bratskaya, Svetlana Yu.'
'Balatskiy, Denis V.'
'Voloshin, Yan Z.'

_publ_section_title
;
 Synthesis, structure and spectroelectrochemistry of hybrid
 metal(iv)phthalocyaninato-capped 3d-metal pyrazoloximates as prospective
 precursors of stimuli-induced (responsive) single-molecule magnets, logic
 gates and qubits
;
_journal_issue 41
_journal_name_full 'New Journal of Chemistry'
_journal_page_first 17831
_journal_page_last 17848
_journal_paper_doi 10.1039/D4NJ02908A
_journal_volume 48
_journal_year 2024
_chemical_formula_moiety 'C94 H62 Co3 N34 O6 Zr2, 6(C H Cl3), 1[CHCl3]'
_chemical_formula_sum 'C101 H69 Cl21 Co3 N34 O6 Zr2'
_chemical_formula_weight 2958.58
_space_group_crystal_system triclinic
_space_group_IT_number 2
_space_group_name_Hall '-P 1'
_space_group_name_H-M_alt 'P -1'
_atom_sites_solution_hydrogens geom
_audit_creation_date 2024-08-21
_audit_creation_method
;
Olex2 1.5
(compiled 2024.02.16 svn.r378c4104 for OlexSys, GUI svn.r6928)
;
_audit_update_record
;
2024-08-21 deposited with the CCDC.	2024-09-25 downloaded from the CCDC.
;
_cell_angle_alpha 84.63(3)
_cell_angle_beta 76.91(3)
_cell_angle_gamma 79.80(3)
_cell_formula_units_Z 1
_cell_length_a 12.541(3)
_cell_length_b 13.436(3)
_cell_length_c 17.462(4)
_cell_measurement_reflns_used 24317
_cell_measurement_temperature 100.0
_cell_measurement_theta_max 30
_cell_measurement_theta_min 3
_cell_volume 2816.2(12)
_computing_cell_refinement 'iMosflm (Battye et al., 2011)'
_computing_data_collection 'Marccd (Doyle, 2011)'
_computing_data_reduction 'iMosflm (Battye et al., 2011)'
_computing_molecular_graphics 'Olex2 1.5 (Dolomanov et al., 2009)'
_computing_publication_material 'Olex2 1.5 (Dolomanov et al., 2009)'
_computing_structure_refinement 'XL  (Sheldrick, 2008)'
_computing_structure_solution 'XT (Sheldrick, 2015)'
_diffrn_ambient_temperature 100.15
_diffrn_measured_fraction_theta_full 0.946
_diffrn_measured_fraction_theta_max 0.952
_diffrn_measurement_device_type 'MarExperts mardtb goniostat and Rayonix SX 165 detector'
_diffrn_measurement_method '\f and \w scans'
_diffrn_radiation_monochromator graphite
_diffrn_radiation_type synchrotron
_diffrn_radiation_wavelength 0.745
_diffrn_reflns_av_R_equivalents 0.1097
_diffrn_reflns_av_unetI/netI 0.1370
_diffrn_reflns_Laue_measured_fraction_full 0.946
_diffrn_reflns_Laue_measured_fraction_max 0.952
_diffrn_reflns_limit_h_max 13
_diffrn_reflns_limit_h_min -15
_diffrn_reflns_limit_k_max 16
_diffrn_reflns_limit_k_min -16
_diffrn_reflns_limit_l_max 20
_diffrn_reflns_limit_l_min -20
_diffrn_reflns_number 20552
_diffrn_reflns_point_group_measured_fraction_full 0.946
_diffrn_reflns_point_group_measured_fraction_max 0.952
_diffrn_reflns_theta_full 26.551
_diffrn_reflns_theta_max 26.499
_diffrn_reflns_theta_min 1.257
_exptl_absorpt_coefficient_mu 1.340
_exptl_absorpt_correction_T_max 0.990
_exptl_absorpt_correction_T_min 0.942
_exptl_absorpt_correction_type multi-scan
_exptl_absorpt_process_details
;
SADABS-2008/1 (Bruker,2008) was used for absorption correction.
wR2(int) was 0.1162 before and 0.1097 after correction.
The Ratio of minimum to maximum transmission is 0.7094.
The \l/2 correction factor is 0.0015.
;
_exptl_crystal_colour green
_exptl_crystal_colour_primary green
_exptl_crystal_density_diffrn 1.744
_exptl_crystal_description plate
_exptl_crystal_F_000 1479
_exptl_crystal_size_max 0.07
_exptl_crystal_size_mid 0.07
_exptl_crystal_size_min 0.01
_refine_diff_density_max 4.530
_refine_diff_density_min -1.522
_refine_diff_density_rms 0.313
_refine_ls_extinction_method none
_refine_ls_goodness_of_fit_ref 1.488
_refine_ls_hydrogen_treatment constr
_refine_ls_matrix_type full
_refine_ls_number_parameters 691
_refine_ls_number_reflns 9626
_refine_ls_number_restraints 90
_refine_ls_restrained_S_all 1.483
_refine_ls_R_factor_all 0.2000
_refine_ls_R_factor_gt 0.1531
_refine_ls_shift/su_max 0.000
_refine_ls_shift/su_mean 0.000
_refine_ls_structure_factor_coef Fsqd
_refine_ls_weighting_details 'w=1/[\s^2^(Fo^2^)+(0.2000P)^2^] where P=(Fo^2^+2Fc^2^)/3'
_refine_ls_weighting_scheme calc
_refine_ls_wR_factor_gt 0.4001
_refine_ls_wR_factor_ref 0.4304
_reflns_Friedel_coverage 0.000
_reflns_number_gt 5872
_reflns_number_total 9626
_reflns_threshold_expression 'I > 2\s(I)'
_cod_data_source_file d4nj02908a3.cif
_cod_data_source_block ss226_zr_co_co_co_zr
_cod_depositor_comments 'Adding full bibliography for 7063450--7063453.cif.'
_cod_original_cell_volume 2816.3(11)
_cod_database_code 7063450
_shelxl_version_number 2014/6
_shelx_space_group_comment
;
The symmetry employed for this shelxl refinement is uniquely defined
by the following loop, which should always be used as a source of
symmetry information in preference to the above space-group names.
They are only intended as comments.
;
_shelx_estimated_absorpt_t_max 0.987
_shelx_estimated_absorpt_t_min 0.912
_olex2_refinement_description
;
1. Fixed Uiso
 At 1.2 times of:
  All C(H) groups
 At 1.5 times of:
  All C(H,H,H) groups
2. Uiso/Uaniso restraints and constraints
Uanis(C50) \\sim Ueq: with sigma of 0.005 and sigma for terminal atoms of 0.01
Uanis(C16) \\sim Ueq: with sigma of 0.005 and sigma for terminal atoms of 0.01
Uanis(C40) \\sim Ueq: with sigma of 0.005 and sigma for terminal atoms of 0.01
Uanis(N15) \\sim Ueq: with sigma of 0.005 and sigma for terminal atoms of 0.01
Uanis(N5) \\sim Ueq: with sigma of 0.005 and sigma for terminal atoms of 0.01
Uanis(N2) \\sim Ueq, Uanis(C2) \\sim Ueq, Uanis(C17) \\sim Ueq: with sigma of
0.01 and sigma for terminal atoms of 0.02
Uanis(N2) \\sim Ueq: with sigma of 0.005 and sigma for terminal atoms of 0.01
Uanis(C28) \\sim Ueq: with sigma of 0.01 and sigma for terminal atoms of 0.02
Uanis(C12) \\sim Ueq, Uanis(C9) \\sim Ueq: with sigma of 0.01 and sigma for
terminal atoms of 0.02
Uanis(C14) \\sim Ueq, Uanis(C13) \\sim Ueq: with sigma of 0.01 and sigma for
terminal atoms of 0.02
Uanis(O2) \\sim Ueq: with sigma of 0.05 and sigma for terminal atoms of 0.1
Uanis(N12) \\sim Ueq: with sigma of 0.01 and sigma for terminal atoms of 0.02
3.a Ternary CH refined with riding coordinates:
 C48(H48), C49(H49), C50(H50)
3.b Aromatic/amide H refined with riding coordinates:
 C37(H37), C36(H36), C35(H35), C34(H34), C42(H42), C43(H43), C44(H44),
 C45(H45), C26(H26), C27(H27), C28(H28), C29(H29), C19(H19), C20(H20), C21(H21),
  C18(H18), C13(H13), C3(H3), C14(H14), C8(H8), C9(H9), C4(H4)
3.c Fitted hexagon refined as free rotating group:
 C33(C38,C37,C36,C35,C34), C46(C41,C42,C43,C44,C45), C25(C26,C27,C28,C29,C30),
 C19(C20,C21,C22,C17,C18)
3.d Idealised Me refined as rotating group:
 C5(H5A,H5B,H5C), C15(H15A,H15B,H15C), C10(H10A,H10B,H10C)
;
_smtbx_masks_special_details
;
A solvent mask was calculated and 56 electrons were 
found in a volume of 230\%A^3^ in 1 void per unit cell. 
This is consistent with the presence of 
1[CHCl3] per formula unit 
which account for 58 electrons 
per unit cell.
;
_olex2_submission_special_instructions 'No special instructions were received'

loop_
_space_group_symop_operation_xyz
'x, y, z'
'-x, -y, -z'

loop_
_atom_site_label
_atom_site_type_symbol
_atom_site_fract_x
_atom_site_fract_y
_atom_site_fract_z
_atom_site_U_iso_or_equiv
_atom_site_adp_type
_atom_site_occupancy
_atom_site_site_symmetry_order
_atom_site_calc_flag
_atom_site_refinement_flags_posn
_atom_site_refinement_flags_adp
_atom_site_refinement_flags_occupancy
_atom_site_disorder_assembly
_atom_site_disorder_group
Zr1 Zr 0.55878(12) 0.57177(10) 0.80255(8) 0.0240(4) Uani 1 1 d . . . . .
Co1 Co 0.53017(17) 0.78843(14) 0.64969(12) 0.0232(5) Uani 1 1 d . . . . .
Co2 Co 0.5000 1.0000 0.5000 0.0236(7) Uani 1 2 d S . P A 1
Cl05 Cl 0.7591(4) 0.6623(4) 0.4524(3) 0.0466(11) Uani 1 1 d . . . . .
Cl06 Cl 0.8366(5) 0.4739(4) 0.5313(3) 0.0566(13) Uani 1 1 d . . . . .
Cl07 Cl 0.5971(5) 1.0259(4) 0.7796(4) 0.0599(15) Uani 1 1 d . . . . .
Cl08 Cl 0.1586(4) 0.7711(4) 0.5676(3) 0.0513(12) Uani 1 1 d . . . . .
Cl09 Cl 0.1598(8) 0.7519(6) 0.7314(4) 0.095(3) Uani 1 1 d . . . . .
Cl0A Cl 0.8058(5) 0.9082(5) 0.8003(4) 0.0631(14) Uani 1 1 d . . . . .
Cl0B Cl 0.6243(5) 0.9449(4) 0.9344(3) 0.0584(14) Uani 1 1 d . . . . .
Cl0C Cl 0.0509(5) 0.9370(5) 0.6625(5) 0.080(2) Uani 1 1 d . . . . .
N5 N 0.4959(10) 0.7972(9) 0.7609(7) 0.023(3) Uani 1 1 d . U . . .
O1 O 0.4379(9) 0.6144(8) 0.7347(6) 0.029(2) Uani 1 1 d . . . . .
N13 N 0.8475(10) 0.4768(9) 0.7842(7) 0.025(3) Uani 1 1 d . . . . .
O3 O 0.5483(9) 0.7326(7) 0.8111(6) 0.028(2) Uani 1 1 d . . . . .
N17 N 0.2974(11) 0.5344(9) 0.9262(7) 0.024(3) Uani 1 1 d . . . . .
N16 N 0.4701(12) 0.5927(9) 0.9283(8) 0.029(3) Uani 1 1 d . . . . .
N1 N 0.4555(10) 0.6718(9) 0.6666(8) 0.026(3) Uani 1 1 d . . . . .
C32 C 0.8040(14) 0.5464(11) 0.8350(9) 0.029(3) Uani 1 1 d . . . . .
N12 N 0.6743(10) 0.4279(9) 0.7715(7) 0.026(3) Uani 1 1 d . U . . .
C40 C 0.4959(13) 0.6567(11) 0.9752(9) 0.028(3) Uani 1 1 d . U . . .
C31 C 0.7888(13) 0.4194(10) 0.7568(8) 0.023(3) Uani 1 1 d . . . . .
N6 N 0.4121(10) 0.8982(9) 0.6577(7) 0.022(3) Uani 1 1 d . . . . .
N14 N 0.6929(12) 0.5752(9) 0.8674(7) 0.029(3) Uani 1 1 d . . . . .
C33 C 0.8674(7) 0.6006(7) 0.8696(6) 0.027(3) Uani 1 1 d G . . . .
C38 C 0.7935(6) 0.6601(8) 0.9258(6) 0.033(4) Uani 1 1 d G . . . .
C37 C 0.8328(8) 0.7210(7) 0.9697(6) 0.036(4) Uani 1 1 d G . . . .
H37 H 0.7823 0.7616 1.0081 0.043 Uiso 1 1 calc R U . . .
C36 C 0.9460(8) 0.7226(7) 0.9573(6) 0.043(4) Uani 1 1 d G . . . .
H36 H 0.9728 0.7642 0.9873 0.051 Uiso 1 1 calc R U . . .
C35 C 1.0199(6) 0.6631(8) 0.9011(7) 0.040(4) Uani 1 1 d G . . . .
H35 H 1.0972 0.6642 0.8927 0.048 Uiso 1 1 calc R U . . .
C34 C 0.9806(7) 0.6022(7) 0.8573(6) 0.032(4) Uani 1 1 d G . . . .
H34 H 1.0311 0.5616 0.8188 0.039 Uiso 1 1 calc R U . . .
N9 N 0.3788(11) 0.9697(10) 0.6036(8) 0.030(3) Uani 1 1 d . . . . .
C16 C 0.3414(13) 0.4687(11) 0.8711(9) 0.025(3) Uani 1 1 d . U . . .
C46 C 0.3110(8) 0.6545(7) 1.0158(5) 0.030(3) Uani 1 1 d G . . . .
C41 C 0.3972(6) 0.6974(7) 1.0301(6) 0.026(3) Uani 1 1 d G . . . .
C42 C 0.3751(7) 0.7717(7) 1.0844(6) 0.032(4) Uani 1 1 d G . . . .
H42 H 0.4340 0.8010 1.0942 0.039 Uiso 1 1 calc R U . . .
C43 C 0.2668(8) 0.8031(7) 1.1244(6) 0.036(4) Uani 1 1 d G . . . .
H43 H 0.2517 0.8538 1.1615 0.043 Uiso 1 1 calc R U . . .
C44 C 0.1806(7) 0.7602(7) 1.1101(6) 0.034(4) Uani 1 1 d G . . . .
H44 H 0.1067 0.7816 1.1375 0.041 Uiso 1 1 calc R U . . .
C45 C 0.2027(7) 0.6859(7) 1.0558(6) 0.032(4) Uani 1 1 d G . . . .
H45 H 0.1438 0.6566 1.0460 0.038 Uiso 1 1 calc R U . . .
C25 C 0.7527(6) 0.2948(7) 0.6942(6) 0.030(3) Uani 1 1 d G . . . .
C26 C 0.7768(7) 0.2091(7) 0.6507(7) 0.033(4) Uani 1 1 d G . . . .
H26 H 0.7183 0.1791 0.6411 0.040 Uiso 1 1 calc R U . . .
C27 C 0.8865(8) 0.1673(7) 0.6213(7) 0.039(4) Uani 1 1 d G . . . .
H27 H 0.9029 0.1087 0.5916 0.047 Uiso 1 1 calc R U . . .
C28 C 0.9721(6) 0.2111(8) 0.6354(7) 0.036(4) Uani 1 1 d G U . . .
H28 H 1.0470 0.1825 0.6153 0.043 Uiso 1 1 calc R U . . .
C29 C 0.9480(7) 0.2969(7) 0.6789(7) 0.033(4) Uani 1 1 d G . . . .
H29 H 1.0065 0.3269 0.6886 0.039 Uiso 1 1 calc R U . . .
C30 C 0.8383(8) 0.3387(6) 0.7083(6) 0.028(3) Uani 1 1 d G . . . .
N2 N 0.5219(10) 0.7767(9) 0.5445(7) 0.025(3) Uani 1 1 d . U . . .
N7 N 0.5268(11) 0.8399(10) 0.4820(7) 0.026(3) Uani 1 1 d . . . . .
C7 C 0.7379(13) 0.8415(12) 0.6112(9) 0.028(3) Uani 1 1 d . . . . .
C19 C 0.1288(6) 0.3293(7) 0.8260(6) 0.033(4) Uani 1 1 d G . . . .
H19 H 0.0522 0.3237 0.8385 0.040 Uiso 1 1 calc R U . . .
C20 C 0.2017(8) 0.2703(7) 0.7691(6) 0.034(4) Uani 1 1 d G . . . .
H20 H 0.1749 0.2244 0.7426 0.041 Uiso 1 1 calc R U . . .
C21 C 0.3137(7) 0.2785(7) 0.7508(5) 0.034(4) Uani 1 1 d G . . . .
H21 H 0.3635 0.2381 0.7119 0.041 Uiso 1 1 calc R U . . .
C22 C 0.3528(5) 0.3457(7) 0.7895(6) 0.027(3) Uani 1 1 d G . . . .
C17 C 0.2799(7) 0.4047(7) 0.8464(5) 0.026(3) Uani 1 1 d G U . . .
C18 C 0.1679(7) 0.3965(7) 0.8646(5) 0.030(3) Uani 1 1 d G . . . .
H18 H 0.1180 0.4369 0.9035 0.036 Uiso 1 1 calc R U . . .
O2 O 0.6696(9) 0.6040(7) 0.6955(6) 0.028(2) Uani 1 1 d . U . . .
N4 N 0.6312(11) 0.8811(9) 0.6123(7) 0.028(3) Uani 1 1 d . . . . .
N11 N 0.5522(11) 0.3279(9) 0.7370(8) 0.026(3) Uani 1 1 d . . . . .
N15 N 0.5938(11) 0.6821(10) 0.9728(8) 0.030(3) Uani 1 1 d . U . . .
C23 C 0.4587(14) 0.3740(11) 0.7818(9) 0.029(3) Uani 1 1 d . . . . .
C47 C 0.3578(13) 0.5884(10) 0.9527(9) 0.024(3) Uani 1 1 d . . . . .
C24 C 0.6521(15) 0.3523(12) 0.7336(9) 0.031(4) Uani 1 1 d . . . . .
C12 C 0.3674(13) 0.9234(11) 0.7301(9) 0.026(3) Uani 1 1 d . U . . .
C39 C 0.6879(13) 0.6424(11) 0.9232(9) 0.027(3) Uani 1 1 d . . . . .
C13 C 0.2924(13) 1.0174(12) 0.7265(9) 0.029(3) Uani 1 1 d . U . . .
H13 H 0.2446 1.0542 0.7684 0.035 Uiso 1 1 calc R U . . .
N3 N 0.6651(11) 0.6995(9) 0.6605(7) 0.026(3) Uani 1 1 d . . . . .
N8 N 0.6231(11) 0.9693(9) 0.5705(7) 0.025(3) Uani 1 1 d . . . . .
C6 C 0.7574(13) 0.7382(11) 0.6434(9) 0.026(3) Uani 1 1 d . . . . .
N10 N 0.4505(11) 0.4502(9) 0.8325(8) 0.028(3) Uani 1 1 d . . . . .
C3 C 0.4466(13) 0.7135(10) 0.4598(9) 0.026(3) Uani 1 1 d . . . . .
H3 H 0.4131 0.6710 0.4350 0.032 Uiso 1 1 calc R U . . .
C14 C 0.3077(13) 1.0398(11) 0.6474(9) 0.028(3) Uani 1 1 d . U . . .
H14 H 0.2711 1.0999 0.6252 0.034 Uiso 1 1 calc R U . . .
C8 C 0.8054(13) 0.9093(11) 0.5699(9) 0.024(3) Uani 1 1 d . . . . .
H8 H 0.8838 0.9038 0.5604 0.028 Uiso 1 1 calc R U . . .
C5 C 0.3960(15) 0.5368(13) 0.6067(10) 0.034(4) Uani 1 1 d . . . . .
H5A H 0.3874 0.5267 0.5537 0.052 Uiso 1 1 calc R U . . .
H5B H 0.3242 0.5389 0.6437 0.052 Uiso 1 1 calc R U . . .
H5C H 0.4492 0.4808 0.6230 0.052 Uiso 1 1 calc R U . . .
C9 C 0.7272(13) 0.9887(12) 0.5459(9) 0.030(3) Uani 1 1 d . U . . .
H9 H 0.7461 1.0483 0.5160 0.036 Uiso 1 1 calc R U . . .
C2 C 0.4682(12) 0.6994(11) 0.5349(8) 0.022(3) Uani 1 1 d . U . . .
C4 C 0.4832(12) 0.8000(12) 0.4297(9) 0.028(3) Uani 1 1 d . . . . .
H4 H 0.4791 0.8295 0.3787 0.033 Uiso 1 1 calc R U . . .
C15 C 0.3640(15) 0.8742(13) 0.8766(10) 0.039(4) Uani 1 1 d . . . . .
H15A H 0.3655 0.9431 0.8899 0.059 Uiso 1 1 calc R U . . .
H15B H 0.4094 0.8254 0.9063 0.059 Uiso 1 1 calc R U . . .
H15C H 0.2874 0.8609 0.8900 0.059 Uiso 1 1 calc R U . . .
C10 C 0.8664(13) 0.6840(11) 0.6550(11) 0.033(4) Uani 1 1 d . . . . .
H10A H 0.8764 0.6969 0.7070 0.050 Uiso 1 1 calc R U . . .
H10B H 0.9254 0.7080 0.6142 0.050 Uiso 1 1 calc R U . . .
H10C H 0.8696 0.6111 0.6514 0.050 Uiso 1 1 calc R U . . .
C11 C 0.4089(14) 0.8638(14) 0.7909(9) 0.034(4) Uani 1 1 d . . . . .
C1 C 0.4376(13) 0.6346(11) 0.6062(9) 0.028(3) Uani 1 1 d . . . . .
C48 C 0.8671(16) 0.5585(14) 0.4491(11) 0.042(4) Uani 1 1 d . . . . .
H48 H 0.9365 0.5843 0.4509 0.051 Uiso 1 1 calc R U . . .
C49 C 0.6606(17) 0.9257(14) 0.8340(12) 0.048(5) Uani 1 1 d . . . . .
H49 H 0.6342 0.8625 0.8254 0.057 Uiso 1 1 calc R U . . .
C50 C 0.1611(17) 0.8355(15) 0.6483(11) 0.044(4) Uani 1 1 d . U . . .
H50 H 0.2320 0.8638 0.6370 0.052 Uiso 1 1 calc R U . . .
Cl2 Cl 0.8894(4) 0.4975(3) 0.3617(3) 0.0436(11) Uani 1 1 d . . . . .

loop_
_atom_site_aniso_label
_atom_site_aniso_U_11
_atom_site_aniso_U_22
_atom_site_aniso_U_33
_atom_site_aniso_U_23
_atom_site_aniso_U_13
_atom_site_aniso_U_12
Zr1 0.0258(8) 0.0133(7) 0.0324(8) 0.0003(5) -0.0074(6) -0.0016(5)
Co1 0.0240(12) 0.0117(9) 0.0337(11) 0.0011(8) -0.0087(8) -0.0008(7)
Co2 0.0240(16) 0.0129(13) 0.0342(16) 0.0006(11) -0.0087(11) -0.0011(10)
Cl05 0.043(3) 0.036(2) 0.057(3) -0.006(2) -0.009(2) 0.0038(19)
Cl06 0.060(3) 0.055(3) 0.053(3) 0.016(2) -0.017(2) -0.011(2)
Cl07 0.072(4) 0.041(3) 0.079(4) 0.005(2) -0.039(3) -0.018(2)
Cl08 0.048(3) 0.043(3) 0.063(3) -0.005(2) -0.008(2) -0.013(2)
Cl09 0.152(8) 0.091(5) 0.057(4) 0.027(3) -0.034(4) -0.065(5)
Cl0A 0.061(4) 0.060(3) 0.070(4) -0.008(3) -0.013(3) -0.014(3)
Cl0B 0.072(4) 0.040(3) 0.062(3) 0.004(2) -0.013(3) -0.010(2)
Cl0C 0.035(3) 0.061(4) 0.150(6) -0.043(4) -0.029(3) 0.011(2)
N5 0.023(4) 0.018(4) 0.028(4) -0.001(3) -0.008(3) -0.002(3)
O1 0.032(6) 0.023(6) 0.032(6) 0.003(4) -0.004(4) -0.005(4)
N13 0.025(7) 0.016(6) 0.034(7) 0.006(5) -0.007(5) -0.007(5)
O3 0.036(7) 0.015(5) 0.035(6) 0.006(4) -0.016(5) -0.004(4)
N17 0.030(7) 0.015(6) 0.029(7) 0.001(5) -0.011(5) 0.000(5)
N16 0.042(9) 0.012(6) 0.035(7) 0.003(5) -0.013(6) -0.004(5)
N1 0.017(7) 0.023(7) 0.041(8) 0.003(5) -0.012(5) -0.005(5)
C32 0.037(10) 0.020(8) 0.026(8) 0.005(6) -0.008(6) 0.005(6)
N12 0.021(6) 0.018(5) 0.037(6) 0.003(5) -0.008(5) 0.000(4)
C40 0.029(5) 0.022(5) 0.034(5) 0.001(4) -0.008(4) -0.004(4)
C31 0.031(9) 0.009(6) 0.029(8) 0.000(5) -0.010(6) 0.003(6)
N6 0.012(6) 0.019(6) 0.036(7) -0.001(5) -0.008(5) -0.006(5)
N14 0.040(8) 0.013(6) 0.034(7) 0.006(5) -0.011(6) -0.003(5)
C33 0.023(9) 0.021(8) 0.035(8) 0.007(6) -0.008(6) -0.001(6)
C38 0.032(10) 0.022(8) 0.044(10) 0.010(7) -0.010(7) -0.007(6)
C37 0.043(11) 0.021(8) 0.048(10) 0.001(7) -0.020(8) -0.007(7)
C36 0.034(11) 0.039(10) 0.059(12) 0.011(8) -0.022(8) -0.009(8)
C35 0.049(12) 0.013(7) 0.062(12) 0.005(7) -0.017(9) -0.014(7)
C34 0.040(11) 0.024(8) 0.036(9) 0.007(6) -0.014(7) -0.010(7)
N9 0.032(8) 0.024(7) 0.035(7) -0.001(5) -0.009(6) -0.004(5)
C16 0.027(5) 0.019(5) 0.029(5) 0.002(4) -0.007(4) -0.004(4)
C46 0.042(10) 0.017(7) 0.028(8) 0.002(6) -0.009(7) 0.003(6)
C41 0.035(9) 0.021(7) 0.026(8) -0.001(6) -0.010(6) -0.007(6)
C42 0.042(10) 0.020(8) 0.038(9) 0.009(6) -0.018(7) -0.007(7)
C43 0.043(11) 0.015(8) 0.050(10) 0.001(7) -0.017(8) 0.000(7)
C44 0.035(10) 0.020(8) 0.045(10) 0.000(7) -0.004(7) -0.007(7)
C45 0.033(10) 0.023(8) 0.042(9) -0.002(7) -0.009(7) -0.009(6)
C25 0.045(10) 0.010(7) 0.034(8) 0.004(6) -0.009(7) -0.006(6)
C26 0.037(10) 0.024(8) 0.037(9) -0.004(6) -0.005(7) -0.003(7)
C27 0.030(10) 0.032(9) 0.055(11) -0.019(8) -0.009(8) 0.005(7)
C28 0.024(7) 0.035(7) 0.049(8) -0.004(6) -0.013(6) 0.001(6)
C29 0.018(8) 0.027(8) 0.054(10) -0.001(7) -0.008(7) -0.007(6)
C30 0.020(8) 0.018(7) 0.045(9) -0.001(6) -0.004(6) -0.007(6)
N2 0.020(4) 0.023(4) 0.030(4) -0.001(4) -0.006(3) 0.002(3)
N7 0.023(7) 0.033(7) 0.023(6) 0.006(5) -0.006(5) -0.007(5)
C7 0.023(9) 0.028(8) 0.031(8) 0.002(6) -0.004(6) 0.002(6)
C19 0.033(10) 0.015(8) 0.051(10) 0.004(7) -0.011(7) -0.003(6)
C20 0.036(10) 0.019(8) 0.047(10) -0.006(7) -0.012(7) 0.007(7)
C21 0.036(10) 0.024(8) 0.043(10) -0.005(7) -0.013(7) -0.004(7)
C22 0.022(9) 0.016(7) 0.047(9) 0.003(6) -0.016(7) -0.005(6)
C17 0.029(7) 0.016(6) 0.028(6) 0.008(5) -0.002(5) -0.005(5)
C18 0.019(9) 0.035(9) 0.038(9) -0.010(7) -0.009(6) -0.001(6)
O2 0.028(6) 0.013(5) 0.041(6) 0.003(4) -0.005(4) -0.008(4)
N4 0.033(8) 0.019(6) 0.034(7) 0.001(5) -0.011(6) -0.004(5)
N11 0.025(8) 0.013(6) 0.042(7) 0.002(5) -0.015(5) 0.001(5)
N15 0.031(5) 0.026(5) 0.035(5) 0.001(4) -0.010(4) 0.000(4)
C23 0.038(10) 0.017(7) 0.032(8) -0.007(6) -0.004(7) -0.010(6)
C47 0.027(9) 0.010(6) 0.036(8) 0.004(6) -0.007(6) -0.008(5)
C24 0.040(10) 0.028(8) 0.022(8) 0.001(6) -0.007(6) 0.004(7)
C12 0.025(7) 0.022(6) 0.035(7) -0.001(5) -0.005(5) -0.015(5)
C39 0.023(9) 0.016(7) 0.044(9) 0.003(6) -0.018(7) 0.001(6)
C13 0.025(7) 0.025(6) 0.035(7) -0.003(5) -0.005(5) 0.003(5)
N3 0.031(8) 0.015(6) 0.031(7) -0.001(5) 0.000(5) -0.008(5)
N8 0.026(7) 0.018(6) 0.033(7) -0.002(5) -0.009(5) -0.002(5)
C6 0.032(9) 0.012(7) 0.034(8) 0.007(6) -0.009(6) -0.002(6)
N10 0.028(8) 0.014(6) 0.045(8) 0.000(5) -0.017(6) 0.000(5)
C3 0.027(9) 0.009(7) 0.045(9) -0.005(6) -0.011(7) -0.001(6)
C14 0.023(7) 0.019(6) 0.041(7) 0.002(5) -0.008(5) 0.001(5)
C8 0.020(8) 0.020(7) 0.034(8) 0.002(6) -0.010(6) -0.008(6)
C5 0.032(10) 0.030(9) 0.048(10) -0.009(7) -0.015(7) -0.013(7)
C9 0.023(7) 0.027(7) 0.040(7) -0.001(6) -0.008(5) -0.004(5)
C2 0.023(7) 0.020(6) 0.027(6) 0.000(5) -0.004(5) -0.015(5)
C4 0.017(8) 0.034(9) 0.033(8) -0.002(6) -0.006(6) -0.004(6)
C15 0.036(10) 0.026(9) 0.047(10) -0.002(7) 0.000(7) 0.007(7)
C10 0.022(9) 0.013(7) 0.068(12) 0.002(7) -0.017(7) -0.002(6)
C11 0.023(9) 0.049(11) 0.034(9) -0.001(7) -0.010(6) -0.014(7)
C1 0.032(9) 0.020(8) 0.029(8) -0.007(6) 0.001(6) 0.000(6)
C48 0.035(11) 0.043(11) 0.055(11) -0.003(8) -0.023(8) -0.006(8)
C49 0.053(13) 0.032(10) 0.066(13) -0.002(9) -0.026(10) -0.013(8)
C50 0.040(6) 0.043(6) 0.049(6) -0.003(4) -0.010(4) -0.010(4)
Cl2 0.039(3) 0.030(2) 0.056(3) -0.0039(19) -0.0028(19) 0.0003(18)

loop_
_atom_type_symbol
_atom_type_description
_atom_type_scat_dispersion_real
_atom_type_scat_dispersion_imag
_atom_type_scat_source
C C 0.0026 0.0018 'International Tables Vol C Tables 4.2.6.8 and 6.1.1.4'
H H 0.0000 0.0000 'International Tables Vol C Tables 4.2.6.8 and 6.1.1.4'
Cl Cl 0.1436 0.1747 'International Tables Vol C Tables 4.2.6.8 and 6.1.1.4'
Co Co 0.3004 1.0621 'International Tables Vol C Tables 4.2.6.8 and 6.1.1.4'
N N 0.0049 0.0036 'International Tables Vol C Tables 4.2.6.8 and 6.1.1.4'
O O 0.0092 0.0067 'International Tables Vol C Tables 4.2.6.8 and 6.1.1.4'
Zr Zr -2.2513 0.6101 'International Tables Vol C Tables 4.2.6.8 and 6.1.1.4'

loop_
_geom_angle_atom_site_label_1
_geom_angle_atom_site_label_2
_geom_angle_atom_site_label_3
_geom_angle
_geom_angle_site_symmetry_1
_geom_angle_site_symmetry_3
_geom_angle_publ_flag
O1 Zr1 O3 84.7(4) . . ?
O1 Zr1 N16 106.2(4) . . ?
O1 Zr1 N12 115.4(4) . . ?
O1 Zr1 N14 162.8(4) . . ?
O1 Zr1 O2 83.5(4) . . ?
O1 Zr1 N10 75.4(4) . . ?
O3 Zr1 N16 78.1(4) . . ?
O3 Zr1 N12 144.5(5) . . ?
O3 Zr1 N14 78.8(4) . . ?
O3 Zr1 N10 140.0(5) . . ?
N16 Zr1 N10 74.8(5) . . ?
N12 Zr1 N16 119.3(4) . . ?
N12 Zr1 N14 76.9(5) . . ?
N12 Zr1 N10 75.3(5) . . ?
N14 Zr1 N16 75.1(5) . . ?
N14 Zr1 N10 120.8(4) . . ?
O2 Zr1 O3 80.9(4) . . ?
O2 Zr1 N16 155.8(4) . . ?
O2 Zr1 N12 73.3(4) . . ?
O2 Zr1 N14 89.2(5) . . ?
O2 Zr1 N10 129.3(4) . . ?
N5 Co1 N1 87.3(5) . . ?
N5 Co1 N3 87.9(5) . . ?
N6 Co1 N5 81.3(5) . . ?
N6 Co1 N1 103.1(5) . . ?
N6 Co1 N4 89.1(5) . . ?
N6 Co1 N3 163.5(5) . . ?
N2 Co1 N5 164.0(5) . . ?
N2 Co1 N1 82.1(6) . . ?
N2 Co1 N6 89.4(5) . . ?
N2 Co1 N4 88.5(6) . . ?
N2 Co1 N3 103.8(5) . . ?
N4 Co1 N5 104.3(5) . . ?
N4 Co1 N1 164.4(6) . . ?
N4 Co1 N3 81.6(5) . . ?
N3 Co1 N1 88.7(5) . . ?
N9 Co2 N9 180.0 2_676 . ?
N9 Co2 N7 87.0(5) . . ?
N9 Co2 N7 87.0(5) 2_676 2_676 ?
N9 Co2 N7 93.0(5) . 2_676 ?
N9 Co2 N7 93.0(5) 2_676 . ?
N9 Co2 N8 88.2(5) 2_676 2_676 ?
N9 Co2 N8 88.2(5) . . ?
N9 Co2 N8 91.8(5) . 2_676 ?
N9 Co2 N8 91.8(5) 2_676 . ?
N7 Co2 N7 180.0 2_676 . ?
N8 Co2 N7 91.9(5) 2_676 . ?
N8 Co2 N7 88.1(5) 2_676 2_676 ?
N8 Co2 N7 91.9(5) . 2_676 ?
N8 Co2 N7 88.1(5) . . ?
N8 Co2 N8 180.0(4) 2_676 . ?
O3 N5 Co1 124.0(9) . . ?
C11 N5 Co1 116.9(10) . . ?
C11 N5 O3 118.8(12) . . ?
N1 O1 Zr1 122.6(8) . . ?
C32 N13 C31 124.2(14) . . ?
N5 O3 Zr1 118.3(8) . . ?
C47 N17 C16 122.1(14) . . ?
C40 N16 Zr1 123.2(11) . . ?
C40 N16 C47 107.7(13) . . ?
C47 N16 Zr1 121.4(10) . . ?
O1 N1 Co1 125.0(9) . . ?
C1 N1 Co1 118.2(11) . . ?
C1 N1 O1 115.7(13) . . ?
N13 C32 N14 127.0(15) . . ?
N13 C32 C33 124.0(14) . . ?
N14 C32 C33 108.9(12) . . ?
C31 N12 Zr1 123.6(9) . . ?
C24 N12 Zr1 124.9(10) . . ?
C24 N12 C31 106.4(13) . . ?
N16 C40 C41 109.5(13) . . ?
N15 C40 N16 128.0(15) . . ?
N15 C40 C41 122.5(13) . . ?
N13 C31 N12 126.9(13) . . ?
N13 C31 C30 123.0(13) . . ?
N12 C31 C30 110.1(12) . . ?
N9 N6 Co1 132.3(10) . . ?
C12 N6 Co1 114.0(10) . . ?
C12 N6 N9 112.0(12) . . ?
C32 N14 Zr1 122.9(10) . . ?
C39 N14 Zr1 125.0(10) . . ?
C39 N14 C32 106.2(13) . . ?
C38 C33 C32 107.4(9) . . ?
C38 C33 C34 120.0 . . ?
C34 C33 C32 132.6(9) . . ?
C33 C38 C39 106.0(9) . . ?
C37 C38 C33 120.0 . . ?
C37 C38 C39 134.0(9) . . ?
C38 C37 H37 120.0 . . ?
C36 C37 C38 120.0 . . ?
C36 C37 H37 120.0 . . ?
C37 C36 H36 120.0 . . ?
C35 C36 C37 120.0 . . ?
C35 C36 H36 120.0 . . ?
C36 C35 H35 120.0 . . ?
C36 C35 C34 120.0 . . ?
C34 C35 H35 120.0 . . ?
C33 C34 H34 120.0 . . ?
C35 C34 C33 120.0 . . ?
C35 C34 H34 120.0 . . ?
N6 N9 Co2 117.3(10) . . ?
C14 N9 Co2 125.5(11) . . ?
C14 N9 N6 103.9(12) . . ?
N17 C16 C17 122.9(13) . . ?
N17 C16 N10 126.5(14) . . ?
N10 C16 C17 110.5(12) . . ?
C41 C46 C45 120.0 . . ?
C41 C46 C47 106.9(9) . . ?
C45 C46 C47 132.8(9) . . ?
C46 C41 C40 106.7(9) . . ?
C46 C41 C42 120.0 . . ?
C42 C41 C40 133.0(9) . . ?
C41 C42 H42 120.0 . . ?
C43 C42 C41 120.0 . . ?
C43 C42 H42 120.0 . . ?
C42 C43 H43 120.0 . . ?
C44 C43 C42 120.0 . . ?
C44 C43 H43 120.0 . . ?
C43 C44 H44 120.0 . . ?
C43 C44 C45 120.0 . . ?
C45 C44 H44 120.0 . . ?
C46 C45 H45 120.0 . . ?
C44 C45 C46 120.0 . . ?
C44 C45 H45 120.0 . . ?
C26 C25 C30 120.0 . . ?
C26 C25 C24 133.4(9) . . ?
C30 C25 C24 106.5(9) . . ?
C25 C26 H26 120.0 . . ?
C27 C26 C25 120.0 . . ?
C27 C26 H26 120.0 . . ?
C26 C27 H27 120.0 . . ?
C28 C27 C26 120.0 . . ?
C28 C27 H27 120.0 . . ?
C27 C28 H28 120.0 . . ?
C27 C28 C29 120.0 . . ?
C29 C28 H28 120.0 . . ?
C28 C29 H29 120.0 . . ?
C30 C29 C28 120.0 . . ?
C30 C29 H29 120.0 . . ?
C25 C30 C31 106.8(9) . . ?
C29 C30 C31 133.1(9) . . ?
C29 C30 C25 120.0 . . ?
N7 N2 Co1 133.7(10) . . ?
N7 N2 C2 109.4(12) . . ?
C2 N2 Co1 113.7(10) . . ?
N2 N7 Co2 118.0(9) . . ?
N2 N7 C4 107.0(13) . . ?
C4 N7 Co2 123.1(10) . . ?
N4 C7 C6 115.7(14) . . ?
N4 C7 C8 109.0(13) . . ?
C8 C7 C6 134.8(15) . . ?
C20 C19 H19 120.0 . . ?
C20 C19 C18 120.0 . . ?
C18 C19 H19 120.0 . . ?
C19 C20 H20 120.0 . . ?
C21 C20 C19 120.0 . . ?
C21 C20 H20 120.0 . . ?
C20 C21 H21 120.0 . . ?
C20 C21 C22 120.0 . . ?
C22 C21 H21 120.0 . . ?
C21 C22 C17 120.0 . . ?
C21 C22 C23 133.2(8) . . ?
C17 C22 C23 106.8(8) . . ?
C22 C17 C16 107.0(8) . . ?
C18 C17 C16 132.9(8) . . ?
C18 C17 C22 120.0 . . ?
C19 C18 H18 120.0 . . ?
C17 C18 C19 120.0 . . ?
C17 C18 H18 120.0 . . ?
N3 O2 Zr1 121.5(8) . . ?
C7 N4 Co1 114.2(10) . . ?
N8 N4 Co1 132.5(10) . . ?
N8 N4 C7 111.2(13) . . ?
C23 N11 C24 123.4(13) . . ?
C40 N15 C39 123.2(14) . . ?
N11 C23 C22 124.3(12) . . ?
N11 C23 N10 126.1(14) . . ?
N10 C23 C22 109.4(12) . . ?
N17 C47 N16 129.0(14) . . ?
N17 C47 C46 121.9(13) . . ?
N16 C47 C46 109.1(11) . . ?
N12 C24 C25 110.1(14) . . ?
N11 C24 N12 126.4(14) . . ?
N11 C24 C25 123.2(14) . . ?
N6 C12 C13 107.9(13) . . ?
N6 C12 C11 117.2(15) . . ?
C11 C12 C13 134.5(15) . . ?
N14 C39 C38 111.5(13) . . ?
N15 C39 N14 124.6(14) . . ?
N15 C39 C38 123.8(13) . . ?
C12 C13 H13 129.0 . . ?
C14 C13 C12 101.9(13) . . ?
C14 C13 H13 129.0 . . ?
O2 N3 Co1 124.6(9) . . ?
C6 N3 Co1 117.5(10) . . ?
C6 N3 O2 117.2(12) . . ?
N4 N8 Co2 117.8(9) . . ?
N4 N8 C9 105.8(12) . . ?
C9 N8 Co2 124.1(10) . . ?
C7 C6 C10 124.5(14) . . ?
N3 C6 C7 110.7(13) . . ?
N3 C6 C10 124.8(13) . . ?
C16 N10 Zr1 122.9(10) . . ?
C16 N10 C23 106.3(12) . . ?
C23 N10 Zr1 121.8(10) . . ?
C2 C3 H3 127.4 . . ?
C4 C3 H3 127.4 . . ?
C4 C3 C2 105.1(13) . . ?
N9 C14 C13 114.1(13) . . ?
N9 C14 H14 122.9 . . ?
C13 C14 H14 122.9 . . ?
C7 C8 H8 128.9 . . ?
C7 C8 C9 102.2(13) . . ?
C9 C8 H8 128.9 . . ?
H5A C5 H5B 109.5 . . ?
H5A C5 H5C 109.5 . . ?
H5B C5 H5C 109.5 . . ?
C1 C5 H5A 109.5 . . ?
C1 C5 H5B 109.5 . . ?
C1 C5 H5C 109.5 . . ?
N8 C9 C8 111.7(14) . . ?
N8 C9 H9 124.1 . . ?
C8 C9 H9 124.1 . . ?
N2 C2 C3 107.3(12) . . ?
N2 C2 C1 114.9(12) . . ?
C3 C2 C1 137.3(13) . . ?
N7 C4 H4 124.5 . . ?
C3 C4 N7 111.0(14) . . ?
C3 C4 H4 124.5 . . ?
H15A C15 H15B 109.5 . . ?
H15A C15 H15C 109.5 . . ?
H15B C15 H15C 109.5 . . ?
C11 C15 H15A 109.5 . . ?
C11 C15 H15B 109.5 . . ?
C11 C15 H15C 109.5 . . ?
C6 C10 H10A 109.5 . . ?
C6 C10 H10B 109.5 . . ?
C6 C10 H10C 109.5 . . ?
H10A C10 H10B 109.5 . . ?
H10A C10 H10C 109.5 . . ?
H10B C10 H10C 109.5 . . ?
N5 C11 C12 110.2(14) . . ?
N5 C11 C15 124.2(14) . . ?
C12 C11 C15 125.6(16) . . ?
N1 C1 C5 125.5(14) . . ?
N1 C1 C2 110.6(13) . . ?
C2 C1 C5 123.9(13) . . ?
Cl05 C48 Cl06 110.2(11) . . ?
Cl05 C48 H48 108.4 . . ?
Cl06 C48 H48 108.4 . . ?
Cl2 C48 Cl05 110.6(9) . . ?
Cl2 C48 Cl06 110.9(11) . . ?
Cl2 C48 H48 108.4 . . ?
Cl07 C49 Cl0A 110.5(12) . . ?
Cl07 C49 H49 108.0 . . ?
Cl0A C49 H49 108.0 . . ?
Cl0B C49 Cl07 111.6(11) . . ?
Cl0B C49 Cl0A 110.8(10) . . ?
Cl0B C49 H49 108.0 . . ?
Cl08 C50 Cl09 110.1(11) . . ?
Cl08 C50 Cl0C 110.1(11) . . ?
Cl08 C50 H50 108.0 . . ?
Cl09 C50 Cl0C 112.5(11) . . ?
Cl09 C50 H50 108.0 . . ?
Cl0C C50 H50 108.0 . . ?

loop_
_geom_bond_atom_site_label_1
_geom_bond_atom_site_label_2
_geom_bond_distance
_geom_bond_site_symmetry_2
_geom_bond_publ_flag
Zr1 O1 2.100(11) . ?
Zr1 O3 2.159(10) . ?
Zr1 N16 2.245(13) . ?
Zr1 N12 2.231(12) . ?
Zr1 N14 2.239(13) . ?
Zr1 O2 2.120(11) . ?
Zr1 N10 2.256(13) . ?
Co1 N5 1.902(12) . ?
Co1 N1 1.931(13) . ?
Co1 N6 1.886(12) . ?
Co1 N2 1.886(12) . ?
Co1 N4 1.901(13) . ?
Co1 N3 1.927(13) . ?
Co2 N9 2.141(14) . ?
Co2 N9 2.141(14) 2_676 ?
Co2 N7 2.158(13) . ?
Co2 N7 2.158(13) 2_676 ?
Co2 N8 2.147(12) . ?
Co2 N8 2.146(12) 2_676 ?
Cl05 C48 1.759(19) . ?
Cl06 C48 1.76(2) . ?
Cl07 C49 1.75(2) . ?
Cl08 C50 1.730(19) . ?
Cl09 C50 1.75(2) . ?
Cl0A C49 1.76(2) . ?
Cl0B C49 1.74(2) . ?
Cl0C C50 1.75(2) . ?
N5 O3 1.367(15) . ?
N5 C11 1.32(2) . ?
O1 N1 1.351(16) . ?
N13 C32 1.31(2) . ?
N13 C31 1.341(19) . ?
N17 C16 1.324(19) . ?
N17 C47 1.315(19) . ?
N16 C40 1.365(19) . ?
N16 C47 1.39(2) . ?
N1 C1 1.29(2) . ?
C32 N14 1.38(2) . ?
C32 C33 1.426(18) . ?
N12 C31 1.39(2) . ?
N12 C24 1.36(2) . ?
C40 C41 1.440(18) . ?
C40 N15 1.32(2) . ?
C31 C30 1.404(15) . ?
N6 N9 1.362(17) . ?
N6 C12 1.311(19) . ?
N14 C39 1.37(2) . ?
C33 C38 1.3900 . ?
C33 C34 1.3900 . ?
C38 C37 1.3900 . ?
C38 C39 1.398(17) . ?
C37 H37 0.9500 . ?
C37 C36 1.3900 . ?
C36 H36 0.9500 . ?
C36 C35 1.3900 . ?
C35 H35 0.9500 . ?
C35 C34 1.3900 . ?
C34 H34 0.9500 . ?
N9 C14 1.34(2) . ?
C16 C17 1.406(16) . ?
C16 N10 1.37(2) . ?
C46 C41 1.3900 . ?
C46 C45 1.3900 . ?
C46 C47 1.433(16) . ?
C41 C42 1.3900 . ?
C42 H42 0.9500 . ?
C42 C43 1.3900 . ?
C43 H43 0.9500 . ?
C43 C44 1.3900 . ?
C44 H44 0.9500 . ?
C44 C45 1.3900 . ?
C45 H45 0.9500 . ?
C25 C26 1.3900 . ?
C25 C30 1.3900 . ?
C25 C24 1.422(18) . ?
C26 H26 0.9500 . ?
C26 C27 1.3900 . ?
C27 H27 0.9500 . ?
C27 C28 1.3900 . ?
C28 H28 0.9500 . ?
C28 C29 1.3900 . ?
C29 H29 0.9500 . ?
C29 C30 1.3900 . ?
N2 N7 1.315(17) . ?
N2 C2 1.374(18) . ?
N7 C4 1.36(2) . ?
C7 N4 1.35(2) . ?
C7 C6 1.45(2) . ?
C7 C8 1.39(2) . ?
C19 H19 0.9500 . ?
C19 C20 1.3900 . ?
C19 C18 1.3900 . ?
C20 H20 0.9500 . ?
C20 C21 1.3900 . ?
C21 H21 0.9500 . ?
C21 C22 1.3900 . ?
C22 C17 1.3900 . ?
C22 C23 1.420(18) . ?
C17 C18 1.3900 . ?
C18 H18 0.9500 . ?
O2 N3 1.366(15) . ?
N4 N8 1.334(17) . ?
N11 C23 1.34(2) . ?
N11 C24 1.34(2) . ?
N15 C39 1.35(2) . ?
C23 N10 1.391(19) . ?
C12 C13 1.44(2) . ?
C12 C11 1.41(2) . ?
C13 H13 0.9500 . ?
C13 C14 1.36(2) . ?
N3 C6 1.31(2) . ?
N8 C9 1.34(2) . ?
C6 C10 1.48(2) . ?
C3 H3 0.9500 . ?
C3 C2 1.39(2) . ?
C3 C4 1.34(2) . ?
C14 H14 0.9500 . ?
C8 H8 0.9500 . ?
C8 C9 1.42(2) . ?
C5 H5A 0.9800 . ?
C5 H5B 0.9800 . ?
C5 H5C 0.9800 . ?
C5 C1 1.49(2) . ?
C9 H9 0.9500 . ?
C2 C1 1.47(2) . ?
C4 H4 0.9500 . ?
C15 H15A 0.9800 . ?
C15 H15B 0.9800 . ?
C15 H15C 0.9800 . ?
C15 C11 1.48(2) . ?
C10 H10A 0.9800 . ?
C10 H10B 0.9800 . ?
C10 H10C 0.9800 . ?
C48 H48 1.0000 . ?
C48 Cl2 1.743(19) . ?
C49 H49 1.0000 . ?
C50 H50 1.0000 . ?

loop_
_geom_torsion_atom_site_label_1
_geom_torsion_atom_site_label_2
_geom_torsion_atom_site_label_3
_geom_torsion_atom_site_label_4
_geom_torsion
_geom_torsion_site_symmetry_1
_geom_torsion_site_symmetry_2
_geom_torsion_site_symmetry_3
_geom_torsion_site_symmetry_4
_geom_torsion_publ_flag
Zr1 O1 N1 Co1 -41.8(14) . . . . ?
Zr1 O1 N1 C1 126.0(12) . . . . ?
Zr1 N16 C40 C41 147.8(9) . . . . ?
Zr1 N16 C40 N15 -31(2) . . . . ?
Zr1 N16 C47 N17 31.8(19) . . . . ?
Zr1 N16 C47 C46 -148.5(9) . . . . ?
Zr1 N12 C31 N13 26(2) . . . . ?
Zr1 N12 C31 C30 -155.0(9) . . . . ?
Zr1 N12 C24 C25 155.5(9) . . . . ?
Zr1 N12 C24 N11 -30(2) . . . . ?
Zr1 N14 C39 C38 -151.5(9) . . . . ?
Zr1 N14 C39 N15 32(2) . . . . ?
Zr1 O2 N3 Co1 -43.3(14) . . . . ?
Zr1 O2 N3 C6 126.5(11) . . . . ?
Co1 N5 O3 Zr1 -52.1(13) . . . . ?
Co1 N5 C11 C12 -6.9(18) . . . . ?
Co1 N5 C11 C15 174.1(13) . . . . ?
Co1 N1 C1 C5 170.8(13) . . . . ?
Co1 N1 C1 C2 -6.7(17) . . . . ?
Co1 N6 N9 Co2 -22.6(16) . . . . ?
Co1 N6 N9 C14 -166.0(11) . . . . ?
Co1 N6 C12 C13 170.5(10) . . . . ?
Co1 N6 C12 C11 -2.8(17) . . . . ?
Co1 N2 N7 Co2 -17.9(17) . . . . ?
Co1 N2 N7 C4 -161.9(12) . . . . ?
Co1 N2 C2 C3 167.0(10) . . . . ?
Co1 N2 C2 C1 -5.9(16) . . . . ?
Co1 N4 N8 Co2 -22.0(17) . . . . ?
Co1 N4 N8 C9 -165.8(11) . . . . ?
Co1 N3 C6 C7 -5.9(17) . . . . ?
Co1 N3 C6 C10 174.3(13) . . . . ?
Co2 N9 C14 C13 -139.9(12) . . . . ?
Co2 N7 C4 C3 -139.4(11) . . . . ?
Co2 N8 C9 C8 -138.7(11) . . . . ?
N5 Co1 N6 N9 163.2(13) . . . . ?
N5 Co1 N6 C12 -0.8(10) . . . . ?
N5 Co1 N2 N7 110(2) . . . . ?
N5 Co1 N2 C2 -47(2) . . . . ?
O1 N1 C1 C5 2(2) . . . . ?
O1 N1 C1 C2 -175.3(12) . . . . ?
N13 C32 N14 Zr1 -32(2) . . . . ?
N13 C32 N14 C39 173.8(14) . . . . ?
N13 C32 C33 C38 -174.1(12) . . . . ?
N13 C32 C33 C34 5(2) . . . . ?
N13 C31 C30 C25 177.8(12) . . . . ?
N13 C31 C30 C29 2(2) . . . . ?
O3 N5 C11 C12 179.6(12) . . . . ?
O3 N5 C11 C15 1(2) . . . . ?
N17 C16 C17 C22 -179.1(12) . . . . ?
N17 C16 C17 C18 5(2) . . . . ?
N17 C16 N10 Zr1 -34.0(19) . . . . ?
N17 C16 N10 C23 178.5(15) . . . . ?
N16 C40 C41 C46 1.1(13) . . . . ?
N16 C40 C41 C42 -172.8(9) . . . . ?
N16 C40 N15 C39 -3(2) . . . . ?
N1 Co1 N6 N9 -111.6(13) . . . . ?
N1 Co1 N6 C12 84.4(10) . . . . ?
N1 Co1 N2 N7 158.9(14) . . . . ?
N1 Co1 N2 C2 1.8(10) . . . . ?
C32 N13 C31 N12 5(2) . . . . ?
C32 N13 C31 C30 -173.6(13) . . . . ?
C32 N14 C39 C38 1.9(15) . . . . ?
C32 N14 C39 N15 -174.4(14) . . . . ?
C32 C33 C38 C37 179.5(10) . . . . ?
C32 C33 C38 C39 -1.1(11) . . . . ?
C32 C33 C34 C35 -179.3(13) . . . . ?
N12 C31 C30 C25 -1.4(13) . . . . ?
N12 C31 C30 C29 -177.6(9) . . . . ?
C40 N16 C47 N17 -177.9(15) . . . . ?
C40 N16 C47 C46 1.8(15) . . . . ?
C40 C41 C42 C43 173.2(13) . . . . ?
C40 N15 C39 N14 3(2) . . . . ?
C40 N15 C39 C38 -172.8(14) . . . . ?
C31 N13 C32 N14 -2(2) . . . . ?
C31 N13 C32 C33 173.9(13) . . . . ?
C31 N12 C24 C25 0.0(16) . . . . ?
C31 N12 C24 N11 174.6(14) . . . . ?
N6 Co1 N2 N7 55.5(14) . . . . ?
N6 Co1 N2 C2 -101.5(10) . . . . ?
N6 N9 C14 C13 -0.5(18) . . . . ?
N6 C12 C13 C14 -3.2(16) . . . . ?
N6 C12 C11 N5 6(2) . . . . ?
N6 C12 C11 C15 -174.7(15) . . . . ?
N14 C32 C33 C38 2.3(12) . . . . ?
N14 C32 C33 C34 -178.3(9) . . . . ?
C33 C32 N14 Zr1 151.6(9) . . . . ?
C33 C32 N14 C39 -2.5(15) . . . . ?
C33 C38 C37 C36 0.0 . . . . ?
C33 C38 C39 N14 -0.5(13) . . . . ?
C33 C38 C39 N15 175.8(12) . . . . ?
C38 C33 C34 C35 0.0 . . . . ?
C38 C37 C36 C35 0.0 . . . . ?
C37 C38 C39 N14 178.8(9) . . . . ?
C37 C38 C39 N15 -5(2) . . . . ?
C37 C36 C35 C34 0.0 . . . . ?
C36 C35 C34 C33 0.0 . . . . ?
C34 C33 C38 C37 0.0 . . . . ?
C34 C33 C38 C39 179.4(10) . . . . ?
N9 N6 C12 C13 3.2(16) . . . . ?
N9 N6 C12 C11 -170.1(13) . . . . ?
C16 N17 C47 N16 4(2) . . . . ?
C16 N17 C47 C46 -175.9(12) . . . . ?
C16 C17 C18 C19 175.4(13) . . . . ?
C46 C41 C42 C43 0.0 . . . . ?
C41 C40 N15 C39 178.1(13) . . . . ?
C41 C46 C45 C44 0.0 . . . . ?
C41 C46 C47 N17 178.6(11) . . . . ?
C41 C46 C47 N16 -1.1(12) . . . . ?
C41 C42 C43 C44 0.0 . . . . ?
C42 C43 C44 C45 0.0 . . . . ?
C43 C44 C45 C46 0.0 . . . . ?
C45 C46 C41 C40 -174.8(10) . . . . ?
C45 C46 C41 C42 0.0 . . . . ?
C45 C46 C47 N17 -7.5(19) . . . . ?
C45 C46 C47 N16 172.8(9) . . . . ?
C25 C26 C27 C28 0.0 . . . . ?
C26 C25 C30 C31 -176.8(10) . . . . ?
C26 C25 C30 C29 0.0 . . . . ?
C26 C25 C24 N12 177.0(9) . . . . ?
C26 C25 C24 N11 2(2) . . . . ?
C26 C27 C28 C29 0.0 . . . . ?
C27 C28 C29 C30 0.0 . . . . ?
C28 C29 C30 C31 175.8(14) . . . . ?
C28 C29 C30 C25 0.0 . . . . ?
C30 C25 C26 C27 0.0 . . . . ?
C30 C25 C24 N12 -0.8(14) . . . . ?
C30 C25 C24 N11 -175.6(12) . . . . ?
N2 Co1 N6 N9 -29.9(13) . . . . ?
N2 Co1 N6 C12 166.1(10) . . . . ?
N2 N7 C4 C3 2.3(17) . . . . ?
N2 C2 C1 N1 8.1(19) . . . . ?
N2 C2 C1 C5 -169.5(15) . . . . ?
N7 N2 C2 C3 4.4(17) . . . . ?
N7 N2 C2 C1 -168.5(12) . . . . ?
C7 N4 N8 Co2 140.4(11) . . . . ?
C7 N4 N8 C9 -3.4(16) . . . . ?
C7 C8 C9 N8 -0.2(17) . . . . ?
C19 C20 C21 C22 0.0 . . . . ?
C20 C19 C18 C17 0.0 . . . . ?
C20 C21 C22 C17 0.0 . . . . ?
C20 C21 C22 C23 -176.8(13) . . . . ?
C21 C22 C17 C16 -176.5(10) . . . . ?
C21 C22 C17 C18 0.0 . . . . ?
C21 C22 C23 N11 -9(2) . . . . ?
C21 C22 C23 N10 176.3(9) . . . . ?
C22 C17 C18 C19 0.0 . . . . ?
C22 C23 N10 Zr1 -147.8(9) . . . . ?
C22 C23 N10 C16 0.1(16) . . . . ?
C17 C16 N10 Zr1 148.1(9) . . . . ?
C17 C16 N10 C23 0.6(16) . . . . ?
C17 C22 C23 N11 174.4(13) . . . . ?
C17 C22 C23 N10 -0.8(14) . . . . ?
C18 C19 C20 C21 0.0 . . . . ?
O2 N3 C6 C7 -176.5(12) . . . . ?
O2 N3 C6 C10 4(2) . . . . ?
N4 Co1 N6 N9 58.6(13) . . . . ?
N4 Co1 N6 C12 -105.4(10) . . . . ?
N4 Co1 N2 N7 -33.5(14) . . . . ?
N4 Co1 N2 C2 169.4(11) . . . . ?
N4 C7 C6 N3 6(2) . . . . ?
N4 C7 C6 C10 -173.7(15) . . . . ?
N4 C7 C8 C9 -1.9(17) . . . . ?
N4 N8 C9 C8 2.2(17) . . . . ?
N11 C23 N10 Zr1 37(2) . . . . ?
N11 C23 N10 C16 -174.9(15) . . . . ?
N15 C40 C41 C46 179.9(12) . . . . ?
N15 C40 C41 C42 6(2) . . . . ?
C23 C22 C17 C16 1.1(11) . . . . ?
C23 C22 C17 C18 177.5(10) . . . . ?
C23 N11 C24 N12 -3(2) . . . . ?
C23 N11 C24 C25 171.4(13) . . . . ?
C47 N17 C16 C17 174.9(13) . . . . ?
C47 N17 C16 N10 -3(2) . . . . ?
C47 N16 C40 C41 -1.7(15) . . . . ?
C47 N16 C40 N15 179.4(15) . . . . ?
C47 C46 C41 C40 0.1(10) . . . . ?
C47 C46 C41 C42 174.8(10) . . . . ?
C47 C46 C45 C44 -173.2(13) . . . . ?
C24 N12 C31 N13 -178.3(14) . . . . ?
C24 N12 C31 C30 0.9(16) . . . . ?
C24 C25 C26 C27 -177.6(13) . . . . ?
C24 C25 C30 C31 1.3(11) . . . . ?
C24 C25 C30 C29 178.1(10) . . . . ?
C24 N11 C23 C22 -176.5(13) . . . . ?
C24 N11 C23 N10 -2(2) . . . . ?
C12 N6 N9 Co2 141.6(10) . . . . ?
C12 N6 N9 C14 -1.7(16) . . . . ?
C12 C13 C14 N9 2.3(18) . . . . ?
C39 C38 C37 C36 -179.2(14) . . . . ?
C13 C12 C11 N5 -164.8(17) . . . . ?
C13 C12 C11 C15 14(3) . . . . ?
N3 Co1 N6 N9 114(2) . . . . ?
N3 Co1 N6 C12 -50(2) . . . . ?
N3 Co1 N2 N7 -114.5(13) . . . . ?
N3 Co1 N2 C2 88.5(11) . . . . ?
C6 C7 N4 Co1 -4.1(17) . . . . ?
C6 C7 N4 N8 -169.9(13) . . . . ?
C6 C7 C8 C9 169.7(18) . . . . ?
N10 C16 C17 C22 -1.1(13) . . . . ?
N10 C16 C17 C18 -176.9(9) . . . . ?
C3 C2 C1 N1 -161.9(18) . . . . ?
C3 C2 C1 C5 21(3) . . . . ?
C8 C7 N4 Co1 169.3(10) . . . . ?
C8 C7 N4 N8 3.5(18) . . . . ?
C8 C7 C6 N3 -164.7(17) . . . . ?
C8 C7 C6 C10 15(3) . . . . ?
C2 N2 N7 Co2 139.9(10) . . . . ?
C2 N2 N7 C4 -4.1(16) . . . . ?
C2 C3 C4 N7 0.4(18) . . . . ?
C4 C3 C2 N2 -2.8(17) . . . . ?
C4 C3 C2 C1 167.7(17) . . . . ?
C11 N5 O3 Zr1 120.9(12) . . . . ?
C11 C12 C13 C14 168.4(17) . . . . ?

loop_
_smtbx_masks_void_nr
_smtbx_masks_void_average_x
_smtbx_masks_void_average_y
_smtbx_masks_void_average_z
_smtbx_masks_void_volume
_smtbx_masks_void_count_electrons
_smtbx_masks_void_content
1 0.000 0.000 0.000 230.5 56.0 '1 CHCl3'
